data_1544403
loop_
_publ_author_name
'Kambo, Konan Ren\'e'
'Sosso, Siaka'
'Djand\'e, Abdoulaye'
'Kakou-Yao, Rita'
'Tenon, Abodou Jules'

_publ_section_title
;
 2-Oxo-2<i>H</i>-chromen-3-yl 4-<i>tert</i>-butylbenzoate
;
_journal_coeditor_code ZP4009
_journal_issue 10
_journal_name_full IUCrData
_journal_page_first x161633
_journal_paper_doi 10.1107/S2414314616016333
_journal_volume 1
_journal_year 2016
_chemical_formula_iupac 'C20 H18 O4'
_chemical_formula_moiety 'C20 H18 O4'
_chemical_formula_sum 'C20 H18 O4'
_chemical_formula_weight 322.34
_chemical_melting_point 413
_chemical_name_systematic
;
2-Oxo-2<i>H</i>-chromen-3-yl 4-<i>tert</i>-butylbenzoate
;
_space_group_crystal_system monoclinic
_space_group_IT_number 15
_space_group_name_Hall '-C 2yc'
_space_group_name_H-M_alt 'C 1 2/c 1'
_symmetry_space_group_name_Hall '-C 2yc'
_symmetry_space_group_name_H-M 'C 1 2/c 1'
_atom_sites_solution_hydrogens difmap
_atom_sites_solution_primary direct
_atom_sites_solution_secondary difmap
_audit_creation_method SHELXL-2013
_cell_angle_alpha 90
_cell_angle_beta 93.297(2)
_cell_angle_gamma 90
_cell_formula_units_Z 8
_cell_length_a 22.8977(5)
_cell_length_b 5.99470(10)
_cell_length_c 24.0352(7)
_cell_measurement_reflns_used 11432
_cell_measurement_temperature 298(2)
_cell_measurement_theta_max 68.1670
_cell_measurement_theta_min 5.1830
_cell_volume 3293.73(13)
_computing_cell_refinement
;
CrysAlis PRO (Agilent, 2011)
;
_computing_data_collection
;
CrysAlis PRO (Agilent, 2011)
;
_computing_data_reduction
;
CrysAlis PRO (Agilent, 2011)
;
_computing_molecular_graphics
;
ORTEP-3 for Windows (Farrugia, 2012) and PLATON (Spek, 2009)
;
_computing_publication_material
;
publCIF (Westrip, 2010)
;
_computing_structure_refinement
;
SHELXL2013 (Sheldrick, 2015)
;
_computing_structure_solution
;
SHELXS2013 (Sheldrick, 2008)
;
_diffrn_ambient_temperature 298(2)
_diffrn_detector_area_resol_mean 5.3048
_diffrn_measured_fraction_theta_full 0.999
_diffrn_measured_fraction_theta_max 0.993
_diffrn_measurement_device_type 'Agilent SuperNova Dual diffractometer with an Atlas detector'
_diffrn_measurement_method '\w scans'
_diffrn_radiation_type MoK\a
_diffrn_radiation_wavelength 0.71073
_diffrn_reflns_av_R_equivalents 0.0308
_diffrn_reflns_limit_h_max 27
_diffrn_reflns_limit_h_min -27
_diffrn_reflns_limit_k_max 7
_diffrn_reflns_limit_k_min -7
_diffrn_reflns_limit_l_max 28
_diffrn_reflns_limit_l_min -28
_diffrn_reflns_number 19994
_diffrn_reflns_theta_full 25.242
_diffrn_reflns_theta_max 25.346
_diffrn_reflns_theta_min 1.697
_exptl_absorpt_coefficient_mu 0.090
_exptl_absorpt_correction_T_max 1.00000
_exptl_absorpt_correction_T_min 0.66795
_exptl_absorpt_correction_type multi-scan
_exptl_absorpt_process_details
;
(CrysAlis PRO; Agilent, 2011)
;
_exptl_crystal_colour colorless
_exptl_crystal_density_diffrn 1.300
_exptl_crystal_density_method 'not measured'
_exptl_crystal_description prism
_exptl_crystal_F_000 1360
_exptl_crystal_size_max 0.36
_exptl_crystal_size_mid 0.16
_exptl_crystal_size_min 0.03
_refine_diff_density_max 0.210
_refine_diff_density_min -0.193
_refine_ls_extinction_coef 0.0015(2)
_refine_ls_extinction_expression Fc^*^=kFc[1+0.001xFc^2^\l^3^/sin(2\q)]^-1/4^
_refine_ls_extinction_method SHELXL
_refine_ls_goodness_of_fit_ref 1.120
_refine_ls_hydrogen_treatment refall
_refine_ls_matrix_type full
_refine_ls_number_parameters 290
_refine_ls_number_reflns 3005
_refine_ls_number_restraints 0
_refine_ls_restrained_S_all 1.120
_refine_ls_R_factor_all 0.0514
_refine_ls_R_factor_gt 0.0482
_refine_ls_shift/su_max 0.008
_refine_ls_shift/su_mean 0.001
_refine_ls_structure_factor_coef Fsqd
_refine_ls_weighting_details 'w=1/[\s^2^(Fo^2^)+(0.0332P)^2^+4.6284P] where P=(Fo^2^+2Fc^2^)/3'
_refine_ls_weighting_scheme calc
_refine_ls_wR_factor_gt 0.1248
_refine_ls_wR_factor_ref 0.1266
_reflns_number_gt 2740
_reflns_number_total 3005
_reflns_threshold_expression 'I > 2\s(I)'
_cod_data_source_file zp4009sup1.cif
_cod_data_source_block I
_cod_database_code 1544403
_shelx_space_group_comment
;
The symmetry employed for this shelxl refinement is uniquely defined
by the following loop, which should always be used as a source of
symmetry information in preference to the above space-group names.
They are only intended as comments.
;
_shelx_estimated_absorpt_t_min 0.03
_shelxl_version_number .2013

loop_
_space_group_symop_operation_xyz
'x, y, z'
'-x, y, -z+1/2'
'x+1/2, y+1/2, z'
'-x+1/2, y+1/2, -z+1/2'
'-x, -y, -z'
'x, -y, z-1/2'
'-x+1/2, -y+1/2, -z'
'x+1/2, -y+1/2, z-1/2'

loop_
_atom_site_type_symbol
_atom_site_label
_atom_site_fract_x
_atom_site_fract_y
_atom_site_fract_z
_atom_site_U_iso_or_equiv
_atom_site_adp_type
_atom_site_calc_flag
_atom_site_occupancy
H H16 0.3272(10) 1.023(4) 0.2757(10) 0.062(7) Uiso d 1
H H5 0.2542(10) 0.138(4) 0.1680(10) 0.065(7) Uiso d 1
H H9 0.1764(11) -0.075(5) 0.1146(11) 0.070(8) Uiso d 1
H H13 0.4819(12) 0.528(5) 0.3157(11) 0.075(8) Uiso d 1
H H12 0.4071(11) 0.422(5) 0.2516(10) 0.070(8) Uiso d 1
H H15 0.3990(11) 1.118(5) 0.3411(11) 0.073(8) Uiso d 1
H H7 0.1090(12) 0.155(5) -0.0363(12) 0.084(9) Uiso d 1
H H6 0.1705(12) 0.474(5) -0.0253(12) 0.079(9) Uiso d 1
H H18B 0.5169(14) 1.105(5) 0.4499(13) 0.098(10) Uiso d 1
H H18C 0.4654(15) 1.217(6) 0.4040(15) 0.114(12) Uiso d 1
H H18A 0.4507(14) 0.979(6) 0.4427(13) 0.098(10) Uiso d 1
H H19C 0.5502(14) 0.619(6) 0.3749(13) 0.091(11) Uiso d 1
H H19B 0.5623(15) 0.762(5) 0.4318(13) 0.100(10) Uiso d 1
H H20A 0.5254(15) 1.161(6) 0.3205(14) 0.107(12) Uiso d 1
H H8 0.1130(12) -0.124(5) 0.0327(11) 0.084(9) Uiso d 1
H H20B 0.5787(14) 1.082(6) 0.3666(13) 0.098(10) Uiso d 1
H H20C 0.5607(15) 0.933(6) 0.3108(15) 0.115(12) Uiso d 1
H H19A 0.5026(19) 0.623(7) 0.4250(17) 0.137(16) Uiso d 1
O O1 0.24340(7) 0.5617(3) 0.05360(6) 0.0546(4) Uani d 1
O O2 0.32331(7) 0.4732(3) 0.18668(6) 0.0531(4) Uani d 1
O O3 0.26552(6) 0.7562(3) 0.21178(6) 0.0538(4) Uani d 1
C C1 0.28335(9) 0.4315(4) 0.14183(9) 0.0478(5) Uani d 1
C C12 0.40656(10) 0.5701(4) 0.27018(10) 0.0533(6) Uani d 1
C C10 0.31100(9) 0.6565(4) 0.21793(9) 0.0459(5) Uani d 1
O O4 0.31340(8) 0.7596(3) 0.09731(7) 0.0700(5) Uani d 1
C C5 0.25118(10) 0.2475(4) 0.13885(9) 0.0489(5) Uani d 1
C C2 0.28268(10) 0.5978(4) 0.09770(9) 0.0515(5) Uani d 1
C C11 0.35955(9) 0.7120(3) 0.25861(8) 0.0434(5) Uani d 1
C C3 0.20823(9) 0.3749(4) 0.05008(9) 0.0469(5) Uani d 1
C C17 0.50185(10) 0.9101(4) 0.37556(10) 0.0537(6) Uani d 1
C C14 0.45086(9) 0.8370(4) 0.33559(9) 0.0459(5) Uani d 1
C C4 0.21134(9) 0.2126(4) 0.09126(9) 0.0471(5) Uani d 1
C C15 0.40346(10) 0.9760(4) 0.32324(10) 0.0528(6) Uani d 1
C C16 0.35827(10) 0.9159(4) 0.28567(10) 0.0503(5) Uani d 1
C C9 0.17480(11) 0.0272(4) 0.08422(11) 0.0591(6) Uani d 1
C C13 0.45114(10) 0.6337(4) 0.30808(10) 0.0555(6) Uani d 1
C C6 0.17062(11) 0.3582(5) 0.00291(10) 0.0571(6) Uani d 1
C C8 0.13727(12) 0.0079(5) 0.03776(12) 0.0682(7) Uani d 1
C C7 0.13535(11) 0.1724(5) -0.00266(12) 0.0652(7) Uani d 1
C C18 0.48124(14) 1.0693(6) 0.42020(13) 0.0742(8) Uani d 1
C C19 0.53159(19) 0.7113(6) 0.4051(2) 0.0958(13) Uani d 1
C C20 0.54615(13) 1.0336(6) 0.34139(15) 0.0732(8) Uani d 1

loop_
_atom_site_aniso_label
_atom_site_aniso_U_11
_atom_site_aniso_U_22
_atom_site_aniso_U_33
_atom_site_aniso_U_12
_atom_site_aniso_U_13
_atom_site_aniso_U_23
O1 0.0616(9) 0.0500(9) 0.0516(9) -0.0052(7) -0.0018(7) 0.0076(7)
O2 0.0572(9) 0.0480(9) 0.0528(9) 0.0049(7) -0.0071(7) -0.0049(7)
O3 0.0465(8) 0.0524(9) 0.0619(10) 0.0016(7) -0.0013(7) -0.0021(7)
C1 0.0519(12) 0.0466(12) 0.0446(11) 0.0039(10) 0.0007(9) -0.0020(9)
C12 0.0625(14) 0.0410(12) 0.0557(13) 0.0067(10) -0.0031(11) -0.0024(10)
C10 0.0505(12) 0.0408(11) 0.0466(12) -0.0021(10) 0.0045(9) 0.0047(9)
O4 0.0749(11) 0.0620(11) 0.0725(12) -0.0237(9) -0.0005(9) 0.0102(9)
C5 0.0602(13) 0.0407(11) 0.0462(12) 0.0026(10) 0.0064(10) 0.0009(10)
C2 0.0534(12) 0.0484(13) 0.0529(13) -0.0040(10) 0.0044(10) 0.0019(10)
C11 0.0452(11) 0.0396(11) 0.0457(11) -0.0010(9) 0.0047(8) 0.0044(9)
C3 0.0464(11) 0.0445(11) 0.0501(12) 0.0021(9) 0.0060(9) -0.0032(9)
C17 0.0504(12) 0.0490(13) 0.0610(14) -0.0030(10) -0.0041(10) 0.0006(11)
C14 0.0457(11) 0.0420(11) 0.0501(12) -0.0020(9) 0.0033(9) 0.0045(9)
C4 0.0499(11) 0.0430(11) 0.0490(12) 0.0024(9) 0.0087(9) -0.0037(9)
C15 0.0519(12) 0.0396(12) 0.0664(15) 0.0014(10) -0.0011(10) -0.0061(11)
C16 0.0453(11) 0.0447(12) 0.0605(14) 0.0063(10) 0.0010(10) -0.0017(10)
C9 0.0669(15) 0.0502(14) 0.0609(15) -0.0073(12) 0.0108(12) -0.0036(12)
C13 0.0538(13) 0.0480(13) 0.0637(14) 0.0134(11) -0.0056(11) -0.0006(11)
C6 0.0578(13) 0.0611(15) 0.0522(13) 0.0074(12) 0.0001(11) -0.0006(12)
C8 0.0622(15) 0.0628(16) 0.0797(18) -0.0136(13) 0.0050(13) -0.0163(14)
C7 0.0539(14) 0.0739(18) 0.0670(16) 0.0014(13) -0.0040(12) -0.0140(14)
C18 0.0690(17) 0.092(2) 0.0607(17) -0.0081(17) 0.0006(14) -0.0159(16)
C19 0.095(3) 0.069(2) 0.116(3) -0.0023(19) -0.054(2) 0.009(2)
C20 0.0577(16) 0.079(2) 0.084(2) -0.0149(15) 0.0134(15) -0.0106(17)

loop_
_atom_type_symbol
_atom_type_description
_atom_type_scat_dispersion_real
_atom_type_scat_dispersion_imag
_atom_type_scat_source
C C 0.0033 0.0016 'International Tables Vol C Tables 4.2.6.8 and 6.1.1.4'
H H 0.0000 0.0000 'International Tables Vol C Tables 4.2.6.8 and 6.1.1.4'
O O 0.0106 0.0060 'International Tables Vol C Tables 4.2.6.8 and 6.1.1.4'

loop_
_geom_angle_atom_site_label_1
_geom_angle_atom_site_label_2
_geom_angle_atom_site_label_3
_geom_angle
C2 O1 C3 122.13(17)
C10 O2 C1 114.90(16)
C5 C1 O2 121.9(2)
C5 C1 C2 123.2(2)
O2 C1 C2 114.77(19)
C13 C12 C11 119.9(2)
O3 C10 O2 122.38(19)
O3 C10 C11 125.7(2)
O2 C10 C11 111.92(18)
C1 C5 C4 119.3(2)
O4 C2 O1 118.8(2)
O4 C2 C1 125.4(2)
O1 C2 C1 115.80(19)
C16 C11 C12 118.9(2)
C16 C11 C10 118.31(19)
C12 C11 C10 122.8(2)
O1 C3 C4 121.33(19)
O1 C3 C6 116.2(2)
C4 C3 C6 122.5(2)
C19 C17 C18 108.0(3)
C19 C17 C20 109.6(3)
C18 C17 C20 108.3(2)
C19 C17 C14 111.8(2)
C18 C17 C14 111.3(2)
C20 C17 C14 107.8(2)
C15 C14 C13 116.8(2)
C15 C14 C17 121.4(2)
C13 C14 C17 121.73(19)
C3 C4 C9 117.8(2)
C3 C4 C5 118.1(2)
C9 C4 C5 124.1(2)
C16 C15 C14 122.1(2)
C15 C16 C11 120.1(2)
C8 C9 C4 120.5(3)
C12 C13 C14 122.2(2)
C7 C6 C3 118.1(2)
C9 C8 C7 120.3(3)
C6 C7 C8 120.9(2)

loop_
_geom_bond_atom_site_label_1
_geom_bond_atom_site_label_2
_geom_bond_distance
O1 C2 1.367(3)
O1 C3 1.379(3)
O2 C10 1.369(3)
O2 C1 1.396(2)
O3 C10 1.203(2)
C1 C5 1.326(3)
C1 C2 1.455(3)
C12 C13 1.382(3)
C12 C11 1.387(3)
C10 C11 1.476(3)
O4 C2 1.198(3)
C5 C4 1.437(3)
C11 C16 1.386(3)
C3 C4 1.387(3)
C3 C6 1.387(3)
C17 C19 1.527(4)
C17 C18 1.531(4)
C17 C20 1.532(4)
C17 C14 1.532(3)
C14 C15 1.387(3)
C14 C13 1.387(3)
C4 C9 1.396(3)
C15 C16 1.381(3)
C9 C8 1.374(4)
C6 C7 1.378(4)
C8 C7 1.383(4)

loop_
_geom_hbond_atom_site_label_D
_geom_hbond_atom_site_label_H
_geom_hbond_atom_site_label_A
_geom_hbond_site_symmetry_A
_geom_hbond_distance_DH
_geom_hbond_distance_HA
_geom_hbond_distance_DA
_geom_hbond_angle_DHA
C5 H5 O3 1_545 0.96(3) 2.52(3) 3.433(3) 158(2)
C6 H6 O4 7_565 0.97(3) 2.40(3) 3.360(3) 170(2)
C16 H16 O3 4 0.98(2) 2.57(2) 3.495(3) 157.1(19)
C20 H20C Cg3 2_655 1.02(4) 2.91(4) 3.892(4) 162(3)

_cod_database_fobs_code 1544403
